data_4027861
loop_
_publ_author_name
'Jesus M. Aizpurua'
'Claudio Palomo'
'Eva Balentov\'a'
'Azucena Jimenez'
'Elena Andreieff'
'Maialen Sagartzazu-Aizpurua'
'Jos\'e Ignacio Miranda'
'Anthony Linden'

_publ_section_title
;
 Chirality-Driven Folding of Short \b-Lactam Pseudopeptides
;
_journal_name_full 'Journal of Organic Chemistry'
_journal_page_first 224
_journal_page_last 237
_journal_paper_doi 10.1021/jo302368y
_journal_volume 78
_journal_year 2013
_chemical_absolute_configuration syn
_chemical_formula_moiety 'C25 H37 N5 O6, C H4 O'
_chemical_formula_sum 'C26 H41 N5 O7'
_chemical_formula_weight 535.64
_chemical_melting_point 464
_chemical_name_systematic
; 
2-(2-{(3R)-benzyl-3-[2-(tert-butoxycarbonylamino)-(2R)-propanamido]-
2-oxoazetidin-1-yl}-2-methylpro panamido)-(2R)-propanamide
;
_space_group_IT_number 4
_symmetry_cell_setting monoclinic
_symmetry_Int_Tables_number 4
_symmetry_space_group_name_Hall 'P 2yb'
_symmetry_space_group_name_H-M 'P 1 21 1'
_atom_sites_solution_hydrogens mixed
_atom_sites_solution_primary direct
_atom_sites_solution_secondary difmap
_audit_creation_date 07-02-13
_audit_creation_method SHELXL-97
_cell_angle_alpha 90.00
_cell_angle_beta 96.0403(16)
_cell_angle_gamma 90.00
_cell_formula_units_Z 2
_cell_length_a 9.5901(3)
_cell_length_b 10.9851(3)
_cell_length_c 13.8555(4)
_cell_measurement_reflns_used 3468
_cell_measurement_temperature 160(1)
_cell_measurement_theta_max 27.5
_cell_measurement_theta_min 2.0
_cell_volume 1451.55(7)
_computing_cell_refinement 'DENZO-SMN (Otwinowski & Minor, 1997)'
_computing_data_collection 'COLLECT (Nonius, 2000)'
_computing_data_reduction 'DENZO-SMN and SCALEPACK (Otwinowski & Minor, 1997)'
_computing_molecular_graphics 'ORTEPII (Johnson, 1976)'
_computing_publication_material 'SHELXL97 and PLATON (Spek, 2006)'
_computing_structure_refinement 'SHELXL97 (Sheldrick, 1997)'
_computing_structure_solution 'SHELXS97 (Sheldrick, 1997)'
_diffrn_ambient_temperature 160(1)
_diffrn_detector '65 mm CCD camera on \k goniostat'
_diffrn_detector_area_resol_mean 9
_diffrn_measured_fraction_theta_full 0.998
_diffrn_measured_fraction_theta_max 0.998
_diffrn_measurement_device_type 'Nonius KappaCCD area-detector diffractometer'
_diffrn_measurement_method '\f and \w scans with \k offsets'
_diffrn_radiation_monochromator 'horizontally mounted graphite crystal'
_diffrn_radiation_source 'Nonius FR590 sealed tube generator'
_diffrn_radiation_type 'Mo K\a'
_diffrn_radiation_wavelength 0.71073
_diffrn_reflns_av_R_equivalents 0.0940
_diffrn_reflns_av_sigmaI/netI 0.0618
_diffrn_reflns_limit_h_max 12
_diffrn_reflns_limit_h_min 0
_diffrn_reflns_limit_k_max 14
_diffrn_reflns_limit_k_min 0
_diffrn_reflns_limit_l_max 17
_diffrn_reflns_limit_l_min -17
_diffrn_reflns_number 31840
_diffrn_reflns_theta_full 27.46
_diffrn_reflns_theta_max 27.46
_diffrn_reflns_theta_min 2.14
_diffrn_standards_decay_% 0
_diffrn_standards_number 0
_exptl_absorpt_coefficient_mu 0.0895
_exptl_absorpt_correction_type none
_exptl_crystal_colour colourless
_exptl_crystal_density_diffrn 1.225
_exptl_crystal_description prism
_exptl_crystal_F_000 576
_exptl_crystal_size_max 0.32
_exptl_crystal_size_mid 0.17
_exptl_crystal_size_min 0.17
_refine_diff_density_max 0.266
_refine_diff_density_min -0.266
_refine_diff_density_rms 0.057
_refine_ls_abs_structure_details 'Flack & Bernardinelli (2000), Friedel pairs merged'
_refine_ls_abs_structure_Flack -0.2(12)
_refine_ls_extinction_coef 0.072(5)
_refine_ls_extinction_expression Fc^*^=kFc[1+0.001xFc^2^\l^3^/sin(2\q)]^-1/4^
_refine_ls_extinction_method SHELXL
_refine_ls_goodness_of_fit_ref 1.022
_refine_ls_hydrogen_treatment mixed
_refine_ls_matrix_type full
_refine_ls_number_parameters 373
_refine_ls_number_reflns 3488
_refine_ls_number_restraints 1
_refine_ls_restrained_S_all 1.022
_refine_ls_R_factor_all 0.0703
_refine_ls_R_factor_gt 0.0439
_refine_ls_shift/su_max 0.005
_refine_ls_shift/su_mean 0.000
_refine_ls_structure_factor_coef Fsqd
_refine_ls_weighting_details 'w=1/[\s^2^(Fo^2^)+(0.0644P)^2^] where P=(Fo^2^+2Fc^2^)/3'
_refine_ls_weighting_scheme calc
_refine_ls_wR_factor_gt 0.0976
_refine_ls_wR_factor_ref 0.1115
_reflns_number_gt 2672
_reflns_number_total 3489
_reflns_threshold_expression 'I > 2\s(I)'
_cod_data_source_file jo302368y_si_004.cif
_cod_data_source_block 7a
_cod_depositor_comments
;
The following automatic conversions were performed:

'_atom_sites_solution_hydrogens' value 'geom & difmap' was changed to
'mixed'.

Automatic conversion script
Id: cif_fix_values 6452 2018-10-05 10:23:21Z andrius 
;
_cod_database_code 4027861

loop_
_symmetry_equiv_pos_as_xyz
'x, y, z'
'-x, y+1/2, -z'

loop_
_atom_site_label
_atom_site_type_symbol
_atom_site_fract_x
_atom_site_fract_y
_atom_site_fract_z
_atom_site_U_iso_or_equiv
_atom_site_adp_type
_atom_site_occupancy
_atom_site_symmetry_multiplicity
_atom_site_calc_flag
_atom_site_refinement_flags
O3 O 0.22941(18) 0.98210(19) 0.61061(14) 0.0321(5) Uani 1 1 d .
O6 O 0.30336(18) 0.70950(17) 0.70029(13) 0.0260(4) Uani 1 1 d .
O9 O 0.66390(19) 0.8615(2) 0.82489(13) 0.0354(5) Uani 1 1 d .
O12 O 0.76692(18) 0.78538(19) 0.57387(13) 0.0299(5) Uani 1 1 d .
O14 O 0.1111(3) 0.8404(2) 0.35596(18) 0.0487(6) Uani 1 1 d .
O15 O 0.2704(2) 0.98168(19) 0.32032(14) 0.0341(5) Uani 1 1 d .
N1 N 0.1174(2) 1.0273(2) 0.42417(16) 0.0265(5) Uani 1 1 d .
H1 H 0.160(3) 1.099(3) 0.435(2) 0.036(9) Uiso 1 1 d .
N4 N 0.0335(2) 0.8838(2) 0.64637(15) 0.0239(5) Uani 1 1 d .
H4 H -0.054(3) 0.858(3) 0.623(2) 0.027(7) Uiso 1 1 d .
N7 N 0.2904(2) 0.8707(2) 0.81103(14) 0.0228(5) Uani 1 1 d .
N10 N 0.5082(2) 0.9314(2) 0.70472(15) 0.0233(5) Uani 1 1 d .
H10 H 0.422(3) 0.946(3) 0.6861(18) 0.017(7) Uiso 1 1 d .
N13 N 0.5636(2) 0.7136(2) 0.61820(18) 0.0305(6) Uani 1 1 d .
H131 H 0.600(4) 0.629(4) 0.620(2) 0.046(9) Uiso 1 1 d .
H132 H 0.474(5) 0.724(5) 0.646(3) 0.085(14) Uiso 1 1 d .
C2 C 0.0227(3) 0.9980(3) 0.49572(19) 0.0265(6) Uani 1 1 d .
H2 H -0.0429 0.9324 0.4693 0.032 Uiso 1 1 calc R
C3 C 0.1058(3) 0.9525(3) 0.58917(19) 0.0244(6) Uani 1 1 d .
C5 C 0.0922(3) 0.8354(2) 0.73908(18) 0.0234(6) Uani 1 1 d .
C6 C 0.2446(3) 0.7890(3) 0.74172(17) 0.0220(6) Uani 1 1 d .
C8 C 0.4284(3) 0.8908(3) 0.86498(18) 0.0249(6) Uani 1 1 d .
C9 C 0.5436(3) 0.8916(3) 0.79608(19) 0.0244(6) Uani 1 1 d .
C11 C 0.6114(3) 0.9303(3) 0.63488(19) 0.0253(6) Uani 1 1 d .
H11 H 0.6973 0.9732 0.6647 0.030 Uiso 1 1 calc R
C12 C 0.6532(3) 0.8026(3) 0.60790(18) 0.0237(6) Uani 1 1 d .
C14 C 0.1626(3) 0.9414(3) 0.3663(2) 0.0312(7) Uani 1 1 d .
C16 C 0.3184(3) 0.9124(3) 0.2383(2) 0.0365(8) Uani 1 1 d .
C17 C 0.2008(4) 0.9064(4) 0.1563(2) 0.0497(9) Uani 1 1 d .
H171 H 0.1230 0.8585 0.1770 0.074 Uiso 1 1 calc R
H172 H 0.2351 0.8678 0.0996 0.074 Uiso 1 1 calc R
H173 H 0.1681 0.9889 0.1393 0.074 Uiso 1 1 calc R
C18 C 0.4371(4) 0.9907(4) 0.2091(3) 0.0495(9) Uani 1 1 d .
H181 H 0.4009 1.0715 0.1895 0.074 Uiso 1 1 calc R
H182 H 0.4778 0.9525 0.1546 0.074 Uiso 1 1 calc R
H183 H 0.5094 0.9989 0.2642 0.074 Uiso 1 1 calc R
C19 C 0.3708(4) 0.7877(4) 0.2713(3) 0.0614(11) Uani 1 1 d .
H191 H 0.4365 0.7958 0.3301 0.092 Uiso 1 1 calc R
H192 H 0.4186 0.7496 0.2199 0.092 Uiso 1 1 calc R
H193 H 0.2913 0.7371 0.2852 0.092 Uiso 1 1 calc R
C20 C -0.0613(3) 1.1094(3) 0.5160(2) 0.0344(7) Uani 1 1 d .
H201 H 0.0026 1.1767 0.5355 0.052 Uiso 1 1 calc R
H202 H -0.1193 1.0917 0.5684 0.052 Uiso 1 1 calc R
H203 H -0.1217 1.1322 0.4573 0.052 Uiso 1 1 calc R
C21 C 0.1528(3) 0.9302(3) 0.81613(19) 0.0247(6) Uani 1 1 d .
H211 H 0.1484 1.0155 0.7930 0.030 Uiso 1 1 calc R
H212 H 0.1157 0.9224 0.8799 0.030 Uiso 1 1 calc R
C22 C -0.0100(3) 0.7409(3) 0.77282(19) 0.0258(6) Uani 1 1 d .
H221 H -0.1006 0.7817 0.7792 0.031 Uiso 1 1 calc R
H222 H -0.0270 0.6780 0.7217 0.031 Uiso 1 1 calc R
C23 C 0.0375(3) 0.6782(3) 0.86755(19) 0.0262(6) Uani 1 1 d .
C24 C -0.0167(4) 0.7120(3) 0.9519(2) 0.0377(7) Uani 1 1 d .
H24 H -0.0823 0.7769 0.9508 0.045 Uiso 1 1 calc R
C25 C 0.0239(5) 0.6518(4) 1.0383(2) 0.0532(10) Uani 1 1 d .
H25 H -0.0143 0.6755 1.0960 0.064 Uiso 1 1 calc R
C26 C 0.1188(4) 0.5586(4) 1.0409(3) 0.0562(11) Uani 1 1 d .
H26 H 0.1474 0.5183 1.1003 0.067 Uiso 1 1 calc R
C27 C 0.1725(3) 0.5234(4) 0.9572(3) 0.0560(11) Uani 1 1 d .
H27 H 0.2380 0.4583 0.9588 0.067 Uiso 1 1 calc R
C28 C 0.1318(3) 0.5819(3) 0.8707(3) 0.0406(8) Uani 1 1 d .
H28 H 0.1685 0.5563 0.8130 0.049 Uiso 1 1 calc R
C29 C 0.4278(3) 1.0158(3) 0.9134(2) 0.0349(7) Uani 1 1 d .
H291 H 0.4056 1.0784 0.8638 0.052 Uiso 1 1 calc R
H292 H 0.5204 1.0321 0.9480 0.052 Uiso 1 1 calc R
H293 H 0.3570 1.0170 0.9595 0.052 Uiso 1 1 calc R
C30 C 0.4581(3) 0.7891(3) 0.9402(2) 0.0330(7) Uani 1 1 d .
H301 H 0.3837 0.7875 0.9835 0.050 Uiso 1 1 calc R
H302 H 0.5485 0.8041 0.9782 0.050 Uiso 1 1 calc R
H303 H 0.4611 0.7106 0.9068 0.050 Uiso 1 1 calc R
C31 C 0.5549(3) 1.0000(3) 0.5438(2) 0.0359(7) Uani 1 1 d .
H311 H 0.4673 0.9624 0.5155 0.054 Uiso 1 1 calc R
H312 H 0.6240 0.9977 0.4965 0.054 Uiso 1 1 calc R
H313 H 0.5371 1.0848 0.5609 0.054 Uiso 1 1 calc R
O1 O 0.1181(3) 0.2309(3) 0.7469(2) 0.0768(9) Uani 1 1 d .
H111 H 0.0460 0.2609 0.7163 0.092 Uiso 1 1 calc R
C32 C 0.2343(5) 0.2739(5) 0.7093(4) 0.0824(14) Uani 1 1 d .
H321 H 0.2218 0.3606 0.6940 0.124 Uiso 1 1 calc R
H322 H 0.2481 0.2289 0.6500 0.124 Uiso 1 1 calc R
H323 H 0.3165 0.2632 0.7569 0.124 Uiso 1 1 calc R

loop_
_atom_site_aniso_label
_atom_site_aniso_U_11
_atom_site_aniso_U_22
_atom_site_aniso_U_33
_atom_site_aniso_U_23
_atom_site_aniso_U_13
_atom_site_aniso_U_12
O3 0.0207(10) 0.0411(12) 0.0342(10) 0.0097(9) 0.0013(8) -0.0054(9)
O6 0.0220(9) 0.0267(11) 0.0307(10) -0.0084(9) 0.0088(8) 0.0000(8)
O9 0.0200(10) 0.0530(14) 0.0325(11) -0.0001(10) -0.0011(8) 0.0029(10)
O12 0.0208(10) 0.0365(11) 0.0332(10) -0.0025(9) 0.0067(8) 0.0005(9)
O14 0.0590(14) 0.0306(12) 0.0619(14) -0.0081(11) 0.0318(12) -0.0146(11)
O15 0.0360(11) 0.0334(11) 0.0357(11) -0.0043(9) 0.0171(9) -0.0064(9)
N1 0.0297(13) 0.0264(13) 0.0246(12) 0.0003(10) 0.0081(10) -0.0057(11)
N4 0.0175(11) 0.0305(13) 0.0239(11) 0.0046(10) 0.0022(9) -0.0021(10)
N7 0.0199(11) 0.0253(12) 0.0235(11) -0.0049(10) 0.0036(9) 0.0005(10)
N10 0.0172(11) 0.0267(12) 0.0262(12) -0.0024(10) 0.0028(9) 0.0013(10)
N13 0.0243(12) 0.0273(14) 0.0417(14) -0.0058(11) 0.0116(11) -0.0025(11)
C2 0.0230(13) 0.0323(15) 0.0251(13) 0.0068(12) 0.0068(11) -0.0023(12)
C3 0.0197(13) 0.0267(14) 0.0270(13) -0.0007(11) 0.0031(11) 0.0001(12)
C5 0.0214(13) 0.0250(14) 0.0243(13) 0.0001(11) 0.0057(11) -0.0003(11)
C6 0.0188(12) 0.0255(14) 0.0218(13) 0.0006(12) 0.0027(10) -0.0036(12)
C8 0.0218(13) 0.0302(15) 0.0218(13) -0.0038(12) -0.0017(10) 0.0019(12)
C9 0.0217(14) 0.0253(14) 0.0258(14) -0.0043(11) 0.0008(11) -0.0013(11)
C11 0.0199(13) 0.0283(14) 0.0282(14) 0.0014(12) 0.0048(11) -0.0046(12)
C12 0.0185(13) 0.0318(15) 0.0210(13) 0.0004(11) 0.0037(10) 0.0006(12)
C14 0.0323(15) 0.0308(17) 0.0318(15) 0.0044(13) 0.0099(12) -0.0037(14)
C16 0.0395(17) 0.0352(18) 0.0382(17) -0.0072(14) 0.0203(14) 0.0012(14)
C17 0.048(2) 0.060(3) 0.0426(18) -0.0149(17) 0.0112(15) -0.0037(17)
C18 0.048(2) 0.055(2) 0.051(2) -0.0109(17) 0.0284(16) -0.0083(18)
C19 0.069(3) 0.044(2) 0.076(3) 0.002(2) 0.028(2) 0.013(2)
C20 0.0301(15) 0.0410(18) 0.0332(16) 0.0093(13) 0.0083(13) 0.0080(14)
C21 0.0228(13) 0.0260(14) 0.0260(13) -0.0021(12) 0.0054(11) 0.0032(12)
C22 0.0191(13) 0.0314(15) 0.0276(14) 0.0034(12) 0.0048(11) -0.0026(12)
C23 0.0225(14) 0.0261(15) 0.0298(14) 0.0051(12) 0.0012(11) -0.0045(12)
C24 0.0518(19) 0.0286(16) 0.0347(16) 0.0039(14) 0.0142(14) -0.0071(15)
C25 0.082(3) 0.051(2) 0.0272(17) 0.0054(15) 0.0065(17) -0.025(2)
C26 0.055(2) 0.059(3) 0.051(2) 0.0292(19) -0.0155(19) -0.023(2)
C27 0.0299(17) 0.049(2) 0.086(3) 0.037(2) -0.0064(18) -0.0052(16)
C28 0.0304(17) 0.0367(18) 0.055(2) 0.0148(16) 0.0079(15) 0.0009(14)
C29 0.0331(16) 0.0388(18) 0.0324(16) -0.0131(14) 0.0027(13) -0.0018(14)
C30 0.0298(15) 0.0426(18) 0.0267(14) 0.0045(14) 0.0032(12) 0.0053(14)
C31 0.0346(16) 0.0361(18) 0.0382(16) 0.0118(14) 0.0093(13) 0.0050(14)
O1 0.080(2) 0.078(2) 0.074(2) 0.0256(17) 0.0136(16) 0.0171(19)
C32 0.056(3) 0.082(3) 0.108(4) 0.006(3) 0.004(3) -0.004(3)

loop_
_atom_type_symbol
_atom_type_description
_atom_type_number_in_cell
_atom_type_scat_dispersion_real
_atom_type_scat_dispersion_imag
_atom_type_scat_source
C C 52 0.0033 0.0016
; International Tables for Crystallography (1992). 
Vol. C, Tables 4.2.6.8 and 6.1.1.4
;
H H 82 0.0000 0.0000
; International Tables for Crystallography (1992). 
Vol. C, Tables 4.2.6.8 and 6.1.1.4
;
N N 10 0.0061 0.0033
; International Tables for Crystallography (1992). 
Vol. C, Tables 4.2.6.8 and 6.1.1.4
;
O O 14 0.0106 0.0060
; International Tables for Crystallography (1992). 
Vol. C, Tables 4.2.6.8 and 6.1.1.4
;

loop_
_geom_angle_atom_site_label_1
_geom_angle_atom_site_label_2
_geom_angle_atom_site_label_3
_geom_angle
C14 O15 C16 120.7(2)
C14 N1 C2 121.2(2)
C14 N1 H1 123(2)
C2 N1 H1 113(2)
C3 N4 C5 123.7(2)
C3 N4 H4 118.9(18)
C5 N4 H4 117.0(19)
C6 N7 C8 132.0(2)
C6 N7 C21 95.87(19)
C8 N7 C21 132.1(2)
C9 N10 C11 119.9(2)
C9 N10 H10 119.0(18)
C11 N10 H10 120.3(17)
C12 N13 H131 118(2)
C12 N13 H132 124(3)
H131 N13 H132 115(4)
N1 C2 C20 109.4(2)
N1 C2 C3 110.1(2)
C20 C2 C3 110.4(2)
N1 C2 H2 109.0
C20 C2 H2 109.0
C3 C2 H2 109.0
O3 C3 N4 123.3(2)
O3 C3 C2 121.2(2)
N4 C3 C2 115.4(2)
N4 C5 C22 108.5(2)
N4 C5 C6 114.9(2)
C22 C5 C6 113.7(2)
N4 C5 C21 116.4(2)
C22 C5 C21 116.6(2)
C6 C5 C21 85.47(19)
O6 C6 N7 132.8(2)
O6 C6 C5 135.3(2)
N7 C6 C5 91.9(2)
N7 C8 C29 108.3(2)
N7 C8 C30 109.2(2)
C29 C8 C30 111.4(2)
N7 C8 C9 110.74(19)
C29 C8 C9 107.8(2)
C30 C8 C9 109.4(2)
O9 C9 N10 121.9(2)
O9 C9 C8 120.7(2)
N10 C9 C8 117.3(2)
N10 C11 C12 112.8(2)
N10 C11 C31 109.7(2)
C12 C11 C31 109.9(2)
N10 C11 H11 108.1
C12 C11 H11 108.1
C31 C11 H11 108.1
O12 C12 N13 122.2(3)
O12 C12 C11 119.9(2)
N13 C12 C11 117.8(2)
O14 C14 N1 124.1(3)
O14 C14 O15 124.6(3)
N1 C14 O15 111.4(3)
O15 C16 C19 110.7(3)
O15 C16 C18 102.5(2)
C19 C16 C18 111.1(3)
O15 C16 C17 109.3(2)
C19 C16 C17 112.6(3)
C18 C16 C17 110.2(3)
C16 C17 H171 109.5
C16 C17 H172 109.5
H171 C17 H172 109.5
C16 C17 H173 109.5
H171 C17 H173 109.5
H172 C17 H173 109.5
C16 C18 H181 109.5
C16 C18 H182 109.5
H181 C18 H182 109.5
C16 C18 H183 109.5
H181 C18 H183 109.5
H182 C18 H183 109.5
C16 C19 H191 109.5
C16 C19 H192 109.5
H191 C19 H192 109.5
C16 C19 H193 109.5
H191 C19 H193 109.5
H192 C19 H193 109.5
C2 C20 H201 109.5
C2 C20 H202 109.5
H201 C20 H202 109.5
C2 C20 H203 109.5
H201 C20 H203 109.5
H202 C20 H203 109.5
N7 C21 C5 86.69(19)
N7 C21 H211 114.2
C5 C21 H211 114.2
N7 C21 H212 114.2
C5 C21 H212 114.2
H211 C21 H212 111.4
C23 C22 C5 115.4(2)
C23 C22 H221 108.4
C5 C22 H221 108.4
C23 C22 H222 108.4
C5 C22 H222 108.4
H221 C22 H222 107.5
C24 C23 C28 118.7(3)
C24 C23 C22 120.5(3)
C28 C23 C22 120.7(3)
C23 C24 C25 120.5(3)
C23 C24 H24 119.8
C25 C24 H24 119.8
C26 C25 C24 120.2(3)
C26 C25 H25 119.9
C24 C25 H25 119.9
C25 C26 C27 119.8(3)
C25 C26 H26 120.1
C27 C26 H26 120.1
C26 C27 C28 120.3(4)
C26 C27 H27 119.8
C28 C27 H27 119.8
C27 C28 C23 120.4(3)
C27 C28 H28 119.8
C23 C28 H28 119.8
C8 C29 H291 109.5
C8 C29 H292 109.5
H291 C29 H292 109.5
C8 C29 H293 109.5
H291 C29 H293 109.5
H292 C29 H293 109.5
C8 C30 H301 109.5
C8 C30 H302 109.5
H301 C30 H302 109.5
C8 C30 H303 109.5
H301 C30 H303 109.5
H302 C30 H303 109.5
C11 C31 H311 109.5
C11 C31 H312 109.5
H311 C31 H312 109.5
C11 C31 H313 109.5
H311 C31 H313 109.5
H312 C31 H313 109.5
C32 O1 H111 109.5
O1 C32 H321 109.5
O1 C32 H322 109.5
H321 C32 H322 109.5
O1 C32 H323 109.5
H321 C32 H323 109.5
H322 C32 H323 109.5

loop_
_geom_bond_atom_site_label_1
_geom_bond_atom_site_label_2
_geom_bond_distance
O3 C3 1.235(3)
O6 C6 1.216(3)
O9 C9 1.226(3)
O12 C12 1.248(3)
O14 C14 1.216(4)
O15 C14 1.345(3)
O15 C16 1.481(3)
N1 C14 1.339(4)
N1 C2 1.450(3)
N1 H1 0.89(4)
N4 C3 1.339(4)
N4 C5 1.448(3)
N4 H4 0.91(3)
N7 C6 1.354(3)
N7 C8 1.467(3)
N7 C21 1.481(3)
N10 C9 1.349(3)
N10 C11 1.456(3)
N10 H10 0.85(3)
N13 C12 1.319(4)
N13 H131 1.00(4)
N13 H132 0.99(4)
C2 C20 1.508(4)
C2 C3 1.531(4)
C2 H2 1.0000
C5 C22 1.535(4)
C5 C6 1.544(4)
C5 C21 1.559(4)
C8 C29 1.528(4)
C8 C30 1.534(4)
C8 C9 1.534(4)
C11 C12 1.516(4)
C11 C31 1.526(4)
C11 H11 1.0000
C16 C19 1.513(5)
C16 C18 1.515(5)
C16 C17 1.516(5)
C17 H171 0.9800
C17 H172 0.9800
C17 H173 0.9800
C18 H181 0.9800
C18 H182 0.9800
C18 H183 0.9800
C19 H191 0.9800
C19 H192 0.9800
C19 H193 0.9800
C20 H201 0.9800
C20 H202 0.9800
C20 H203 0.9800
C21 H211 0.9900
C21 H212 0.9900
C22 C23 1.509(4)
C22 H221 0.9900
C22 H222 0.9900
C23 C24 1.378(4)
C23 C28 1.389(4)
C24 C25 1.387(4)
C24 H24 0.9500
C25 C26 1.368(6)
C25 H25 0.9500
C26 C27 1.373(6)
C26 H26 0.9500
C27 C28 1.379(5)
C27 H27 0.9500
C28 H28 0.9500
C29 H291 0.9800
C29 H292 0.9800
C29 H293 0.9800
C30 H301 0.9800
C30 H302 0.9800
C30 H303 0.9800
C31 H311 0.9800
C31 H312 0.9800
C31 H313 0.9800
O1 C32 1.363(5)
O1 H111 0.8400
C32 H321 0.9800
C32 H322 0.9800
C32 H323 0.9800

loop_
_geom_hbond_atom_site_label_D
_geom_hbond_atom_site_label_H
_geom_hbond_atom_site_label_A
_geom_hbond_distance_DH
_geom_hbond_distance_HA
_geom_hbond_distance_DA
_geom_hbond_angle_DHA
_geom_hbond_site_symmetry_A
_geom_hbond_publ_flag
N1 H1 O12 0.89(4) 2.17(4) 3.044(3) 166(3) 2_656 yes
N4 H4 O12 0.91(3) 1.95(3) 2.859(3) 174(3) 1_455 yes
N10 H10 O3 0.85(3) 2.07(3) 2.902(3) 167(2) . yes
N13 H131 O15 1.00(4) 2.15(4) 3.076(3) 154(3) 2_646 yes
N13 H132 O6 0.99(4) 1.87(4) 2.850(3) 168(5) . yes
O1 H111 O14 0.84 1.93 2.766(4) 176 2_546 yes

loop_
_geom_torsion_atom_site_label_1
_geom_torsion_atom_site_label_2
_geom_torsion_atom_site_label_3
_geom_torsion_atom_site_label_4
_geom_torsion
C14 N1 C2 C20 -153.8(3)
C14 N1 C2 C3 84.8(3)
C5 N4 C3 O3 -0.7(4)
C5 N4 C3 C2 -178.0(2)
N1 C2 C3 O3 25.2(4)
C20 C2 C3 O3 -95.7(3)
N1 C2 C3 N4 -157.4(2)
C20 C2 C3 N4 81.7(3)
C3 N4 C5 C22 -168.3(2)
C3 N4 C5 C6 -39.7(3)
C3 N4 C5 C21 57.9(3)
C8 N7 C6 O6 -2.7(5)
C21 N7 C6 O6 179.1(3)
C8 N7 C6 C5 176.3(3)
C21 N7 C6 C5 -2.0(2)
N4 C5 C6 O6 -62.2(4)
C22 C5 C6 O6 63.7(4)
C21 C5 C6 O6 -179.2(3)
N4 C5 C6 N7 118.9(2)
C22 C5 C6 N7 -115.2(2)
C21 C5 C6 N7 1.90(19)
C6 N7 C8 C29 165.0(3)
C21 N7 C8 C29 -17.4(4)
C6 N7 C8 C30 -73.5(3)
C21 N7 C8 C30 104.1(3)
C6 N7 C8 C9 47.0(4)
C21 N7 C8 C9 -135.3(3)
C11 N10 C9 O9 5.0(4)
C11 N10 C9 C8 -177.8(2)
N7 C8 C9 O9 -152.4(3)
C29 C8 C9 O9 89.3(3)
C30 C8 C9 O9 -31.9(4)
N7 C8 C9 N10 30.4(3)
C29 C8 C9 N10 -87.9(3)
C30 C8 C9 N10 150.9(2)
C9 N10 C11 C12 67.2(3)
C9 N10 C11 C31 -169.9(2)
N10 C11 C12 O12 -158.3(2)
C31 C11 C12 O12 78.9(3)
N10 C11 C12 N13 24.3(3)
C31 C11 C12 N13 -98.6(3)
C2 N1 C14 O14 13.7(4)
C2 N1 C14 O15 -167.1(2)
C16 O15 C14 O14 11.6(4)
C16 O15 C14 N1 -167.5(2)
C14 O15 C16 C19 -62.2(4)
C14 O15 C16 C18 179.2(3)
C14 O15 C16 C17 62.3(3)
C6 N7 C21 C5 2.0(2)
C8 N7 C21 C5 -176.3(3)
N4 C5 C21 N7 -117.3(2)
C22 C5 C21 N7 112.6(2)
C6 C5 C21 N7 -1.74(17)
N4 C5 C22 C23 178.2(2)
C6 C5 C22 C23 49.0(3)
C21 C5 C22 C23 -48.1(3)
C5 C22 C23 C24 102.5(3)
C5 C22 C23 C28 -80.4(3)
C28 C23 C24 C25 0.9(4)
C22 C23 C24 C25 178.0(3)
C23 C24 C25 C26 0.3(5)
C24 C25 C26 C27 -0.9(5)
C25 C26 C27 C28 0.3(5)
C26 C27 C28 C23 0.9(5)
C24 C23 C28 C27 -1.5(4)
C22 C23 C28 C27 -178.6(3)
